data_4515500
loop_
_publ_author_name
'Liang, Qiuming'
'Sheng, Kai'
'Salmon, Andrew'
'Zhou, Vivian Yue'
'Song, Datong'

_publ_section_title
;
 Active Iron(II) Catalysts toward gem-Specific Dimerization of Terminal
 Alkynes
;
_journal_issue 2
_journal_name_full 'ACS Catalysis'
_journal_page_first 810
_journal_paper_doi 10.1021/acscatal.8b03552
_journal_volume 9
_journal_year 2018
_chemical_formula_sum 'C20 H16 O4'
_chemical_formula_weight 320.33
_space_group_crystal_system monoclinic
_space_group_IT_number 9
_space_group_name_Hall 'I -2ya'
_space_group_name_H-M_alt 'I 1 a 1'
_atom_sites_solution_hydrogens geom
_audit_creation_method SHELXL-2016/6
_cell_angle_alpha 90
_cell_angle_beta 94.848(5)
_cell_angle_gamma 90
_cell_formula_units_Z 4
_cell_length_a 6.1010(5)
_cell_length_b 7.1857(6)
_cell_length_c 36.046(4)
_cell_measurement_reflns_used 7255
_cell_measurement_temperature 150(2)
_cell_measurement_theta_max 27.574
_cell_measurement_theta_min 2.268
_cell_volume 1574.6(3)
_computing_structure_refinement 'SHELXL-2016/6 (Sheldrick, 2016)'
_diffrn_ambient_temperature 150(2)
_diffrn_measured_fraction_theta_full 0.999
_diffrn_measured_fraction_theta_max 0.992
_diffrn_measurement_device_type 'Bruker Kappa Apex II'
_diffrn_measurement_method 'omega and phi scans'
_diffrn_radiation_type MoK\a
_diffrn_radiation_wavelength 0.71073
_diffrn_reflns_av_R_equivalents 0.0667
_diffrn_reflns_av_unetI/netI 0.1236
_diffrn_reflns_Laue_measured_fraction_full 0.999
_diffrn_reflns_Laue_measured_fraction_max 0.992
_diffrn_reflns_limit_h_max 7
_diffrn_reflns_limit_h_min -7
_diffrn_reflns_limit_k_max 7
_diffrn_reflns_limit_k_min -9
_diffrn_reflns_limit_l_max 46
_diffrn_reflns_limit_l_min -46
_diffrn_reflns_number 7255
_diffrn_reflns_point_group_measured_fraction_full 0.999
_diffrn_reflns_point_group_measured_fraction_max 0.992
_diffrn_reflns_theta_full 25.242
_diffrn_reflns_theta_max 27.574
_diffrn_reflns_theta_min 2.268
_exptl_absorpt_coefficient_mu 0.094
_exptl_absorpt_correction_T_max 0.7456
_exptl_absorpt_correction_T_min 0.6384
_exptl_absorpt_correction_type multi-scan
_exptl_absorpt_process_details SADABS
_exptl_crystal_colour colorless
_exptl_crystal_density_diffrn 1.351
_exptl_crystal_description plate
_exptl_crystal_F_000 672
_exptl_crystal_size_max 0.4
_exptl_crystal_size_mid 0.2
_exptl_crystal_size_min 0.05
_refine_diff_density_max 0.436
_refine_diff_density_min -0.260
_refine_diff_density_rms 0.066
_refine_ls_abs_structure_details
;
 Refined as an inversion twin.
;
_refine_ls_abs_structure_Flack 0(3)
_refine_ls_extinction_method none
_refine_ls_goodness_of_fit_ref 0.964
_refine_ls_hydrogen_treatment constr
_refine_ls_matrix_type full
_refine_ls_number_parameters 220
_refine_ls_number_reflns 3564
_refine_ls_number_restraints 2
_refine_ls_restrained_S_all 0.964
_refine_ls_R_factor_all 0.1318
_refine_ls_R_factor_gt 0.0668
_refine_ls_shift/su_max 0.000
_refine_ls_shift/su_mean 0.000
_refine_ls_structure_factor_coef Fsqd
_refine_ls_weighting_details 'w=1/[\s^2^(Fo^2^)+(0.0672P)^2^] where P=(Fo^2^+2Fc^2^)/3'
_refine_ls_weighting_scheme calc
_refine_ls_wR_factor_gt 0.1311
_refine_ls_wR_factor_ref 0.1589
_reflns_Friedel_coverage 0.998
_reflns_Friedel_fraction_full 0.999
_reflns_Friedel_fraction_max 0.992
_reflns_number_gt 2057
_reflns_number_total 3564
_reflns_threshold_expression 'I > 2\s(I)'
_cod_data_source_file cs8b03552_si_010.cif
_cod_data_source_block enyne
_cod_original_sg_symbol_H-M 'I a'
_cod_database_code 4515500
_shelx_shelxl_version_number 2016/6
_shelx_space_group_comment
;
The symmetry employed for this shelxl refinement is uniquely defined
by the following loop, which should always be used as a source of
symmetry information in preference to the above space-group names.
They are only intended as comments.
;

loop_
_space_group_symop_operation_xyz
'x, y, z'
'x+1/2, -y, z'
'x+1/2, y+1/2, z+1/2'
'x+1, -y+1/2, z+1/2'

loop_
_atom_site_label
_atom_site_type_symbol
_atom_site_fract_x
_atom_site_fract_y
_atom_site_fract_z
_atom_site_U_iso_or_equiv
_atom_site_adp_type
_atom_site_occupancy
_atom_site_site_symmetry_order
_atom_site_calc_flag
_atom_site_refinement_flags_posn
_atom_site_refinement_flags_adp
O1 O -0.4183(7) 0.1804(6) 0.17257(12) 0.0267(12) Uani 1 1 d . .
O2 O -0.7331(8) 0.3051(7) 0.14604(13) 0.0390(14) Uani 1 1 d . .
O3 O -0.2799(7) 0.3101(7) 0.55200(13) 0.0371(13) Uani 1 1 d . .
O4 O 0.0083(6) 0.1853(6) 0.52632(12) 0.0279(11) Uani 1 1 d . .
C1 C -0.3271(12) 0.1928(10) 0.13624(19) 0.0335(17) Uani 1 1 d . .
H1A H -0.172883 0.153053 0.138746 0.050 Uiso 1 1 calc R U
H1B H -0.336228 0.321695 0.127355 0.050 Uiso 1 1 calc R U
H1C H -0.411231 0.111943 0.118363 0.050 Uiso 1 1 calc R U
C2 C -0.6252(10) 0.2455(9) 0.17316(17) 0.0213(14) Uani 1 1 d . .
C3 C -0.7027(10) 0.2412(9) 0.21144(17) 0.0200(14) Uani 1 1 d . .
C4 C -0.9063(9) 0.3230(8) 0.21589(18) 0.0203(14) Uani 1 1 d . .
H4A H -0.993367 0.370758 0.194934 0.024 Uiso 1 1 calc R U
C5 C -0.9805(9) 0.3342(8) 0.25106(17) 0.0197(14) Uani 1 1 d . .
H5A H -1.116777 0.393961 0.254076 0.024 Uiso 1 1 calc R U
C6 C -0.8592(10) 0.2593(8) 0.28238(17) 0.0158(13) Uani 1 1 d . .
C7 C -0.6601(9) 0.1736(8) 0.27700(16) 0.0160(13) Uani 1 1 d . .
H7A H -0.575427 0.120681 0.297692 0.019 Uiso 1 1 calc R U
C8 C -0.5828(9) 0.1641(8) 0.24191(16) 0.0185(14) Uani 1 1 d . .
H8A H -0.446703 0.104194 0.238815 0.022 Uiso 1 1 calc R U
C9 C -0.9400(10) 0.2765(8) 0.31976(17) 0.0178(14) Uani 1 1 d . .
C10 C -1.1493(11) 0.3150(9) 0.32575(19) 0.0264(15) Uani 1 1 d . .
H10A H -1.190049 0.328599 0.350468 0.032 Uiso 1 1 calc R U
H10B H -1.256818 0.328532 0.305275 0.032 Uiso 1 1 calc R U
C11 C -0.7847(11) 0.2576(9) 0.35203(19) 0.0241(14) Uani 1 1 d . .
C12 C -0.6638(10) 0.2519(8) 0.38038(18) 0.0207(13) Uani 1 1 d . .
C13 C -0.5393(9) 0.2514(8) 0.41602(16) 0.0177(13) Uani 1 1 d . .
C14 C -0.6356(9) 0.3260(8) 0.44672(18) 0.0205(14) Uani 1 1 d . .
H14A H -0.778229 0.379619 0.443420 0.025 Uiso 1 1 calc R U
C15 C -0.5240(9) 0.3221(8) 0.48185(16) 0.0200(14) Uani 1 1 d . .
H15A H -0.590939 0.372282 0.502506 0.024 Uiso 1 1 calc R U
C16 C -0.3122(9) 0.2442(9) 0.48707(17) 0.0175(14) Uani 1 1 d . .
C17 C -0.2164(10) 0.1694(8) 0.45656(16) 0.0195(13) Uani 1 1 d . .
H17A H -0.073159 0.116913 0.459749 0.023 Uiso 1 1 calc R U
C18 C -0.3299(9) 0.1718(8) 0.42169(16) 0.0212(14) Uani 1 1 d . .
H18A H -0.264449 0.118333 0.401203 0.025 Uiso 1 1 calc R U
C19 C -0.1988(10) 0.2498(9) 0.52520(18) 0.0224(15) Uani 1 1 d . .
C20 C 0.1319(11) 0.1948(10) 0.5626(2) 0.0342(18) Uani 1 1 d . .
H20A H 0.282709 0.151685 0.560516 0.051 Uiso 1 1 calc R U
H20B H 0.061350 0.115453 0.580267 0.051 Uiso 1 1 calc R U
H20C H 0.134805 0.323659 0.571575 0.051 Uiso 1 1 calc R U

loop_
_atom_site_aniso_label
_atom_site_aniso_U_11
_atom_site_aniso_U_22
_atom_site_aniso_U_33
_atom_site_aniso_U_23
_atom_site_aniso_U_13
_atom_site_aniso_U_12
O1 0.022(3) 0.037(3) 0.023(3) 0.003(2) 0.011(2) 0.003(2)
O2 0.037(3) 0.059(4) 0.020(3) 0.008(2) 0.001(2) 0.012(3)
O3 0.032(3) 0.058(4) 0.020(3) -0.005(2) -0.002(2) 0.014(3)
O4 0.023(2) 0.040(3) 0.020(2) -0.001(2) -0.0035(19) 0.008(2)
C1 0.035(4) 0.040(4) 0.028(4) 0.002(3) 0.015(3) 0.003(3)
C2 0.023(4) 0.024(4) 0.017(3) 0.001(3) 0.001(3) 0.002(3)
C3 0.019(3) 0.019(3) 0.022(3) 0.000(3) 0.002(3) -0.005(3)
C4 0.018(3) 0.020(3) 0.022(3) 0.003(3) -0.006(3) 0.001(3)
C5 0.017(3) 0.017(3) 0.024(4) -0.001(3) -0.003(3) 0.007(3)
C6 0.020(3) 0.009(3) 0.017(3) -0.003(3) 0.000(2) -0.006(3)
C7 0.014(3) 0.014(3) 0.019(3) 0.003(3) -0.002(3) 0.000(3)
C8 0.016(3) 0.016(3) 0.025(4) 0.000(3) 0.004(3) -0.003(3)
C9 0.021(3) 0.013(3) 0.019(3) -0.003(3) -0.002(3) -0.001(3)
C10 0.028(4) 0.026(3) 0.024(3) -0.003(3) -0.001(3) 0.002(3)
C11 0.030(4) 0.023(3) 0.019(3) 0.003(3) 0.005(3) 0.003(3)
C12 0.026(3) 0.016(3) 0.021(3) 0.003(3) 0.009(3) 0.002(3)
C13 0.019(3) 0.019(3) 0.015(3) 0.006(2) 0.001(2) 0.000(3)
C14 0.017(3) 0.018(3) 0.027(4) 0.004(3) 0.005(3) 0.002(3)
C15 0.020(3) 0.022(3) 0.018(3) 0.000(3) 0.004(3) 0.000(3)
C16 0.018(3) 0.014(3) 0.020(3) 0.001(2) 0.001(3) -0.006(3)
C17 0.019(3) 0.019(3) 0.020(3) 0.001(2) 0.004(3) 0.003(3)
C18 0.023(3) 0.020(3) 0.021(3) -0.004(3) 0.006(3) -0.003(3)
C19 0.018(3) 0.022(4) 0.026(4) 0.004(3) -0.004(3) 0.001(3)
C20 0.028(4) 0.040(4) 0.033(4) -0.008(3) -0.011(3) 0.004(3)

loop_
_atom_type_symbol
_atom_type_description
_atom_type_scat_dispersion_real
_atom_type_scat_dispersion_imag
_atom_type_scat_source
C C 0.0033 0.0016 'International Tables Vol C Tables 4.2.6.8 and 6.1.1.4'
H H 0.0000 0.0000 'International Tables Vol C Tables 4.2.6.8 and 6.1.1.4'
O O 0.0106 0.0060 'International Tables Vol C Tables 4.2.6.8 and 6.1.1.4'

loop_
_geom_angle_atom_site_label_1
_geom_angle_atom_site_label_2
_geom_angle_atom_site_label_3
_geom_angle
C2 O1 C1 114.8(5)
C19 O4 C20 115.2(5)
O1 C1 H1A 109.5
O1 C1 H1B 109.5
H1A C1 H1B 109.5
O1 C1 H1C 109.5
H1A C1 H1C 109.5
H1B C1 H1C 109.5
O2 C2 O1 123.8(6)
O2 C2 C3 124.0(6)
O1 C2 C3 112.1(5)
C8 C3 C4 119.6(6)
C8 C3 C2 123.6(6)
C4 C3 C2 116.8(6)
C5 C4 C3 119.5(6)
C5 C4 H4A 120.2
C3 C4 H4A 120.2
C4 C5 C6 121.6(6)
C4 C5 H5A 119.2
C6 C5 H5A 119.2
C7 C6 C5 117.7(6)
C7 C6 C9 121.8(5)
C5 C6 C9 120.5(5)
C8 C7 C6 121.1(6)
C8 C7 H7A 119.4
C6 C7 H7A 119.4
C3 C8 C7 120.4(6)
C3 C8 H8A 119.8
C7 C8 H8A 119.8
C10 C9 C11 117.3(6)
C10 C9 C6 124.0(6)
C11 C9 C6 118.7(6)
C9 C10 H10A 120.0
C9 C10 H10B 120.0
H10A C10 H10B 120.0
C12 C11 C9 175.0(7)
C11 C12 C13 174.1(6)
C18 C13 C14 118.6(5)
C18 C13 C12 122.7(5)
C14 C13 C12 118.6(5)
C15 C14 C13 120.4(6)
C15 C14 H14A 119.8
C13 C14 H14A 119.8
C14 C15 C16 120.3(5)
C14 C15 H15A 119.8
C16 C15 H15A 119.8
C17 C16 C15 119.3(5)
C17 C16 C19 123.1(5)
C15 C16 C19 117.6(5)
C18 C17 C16 120.0(6)
C18 C17 H17A 120.0
C16 C17 H17A 120.0
C17 C18 C13 121.3(5)
C17 C18 H18A 119.4
C13 C18 H18A 119.4
O3 C19 O4 123.4(6)
O3 C19 C16 124.2(6)
O4 C19 C16 112.4(5)
O4 C20 H20A 109.5
O4 C20 H20B 109.5
H20A C20 H20B 109.5
O4 C20 H20C 109.5
H20A C20 H20C 109.5
H20B C20 H20C 109.5

loop_
_geom_bond_atom_site_label_1
_geom_bond_atom_site_label_2
_geom_bond_distance
O1 C2 1.348(8)
O1 C1 1.469(7)
O2 C2 1.210(8)
O3 C19 1.203(8)
O4 C19 1.343(7)
O4 C20 1.456(7)
C1 H1A 0.9800
C1 H1B 0.9800
C1 H1C 0.9800
C2 C3 1.496(8)
C3 C8 1.383(8)
C3 C4 1.396(8)
C4 C5 1.384(8)
C4 H4A 0.9500
C5 C6 1.404(8)
C5 H5A 0.9500
C6 C7 1.390(8)
C6 C9 1.478(8)
C7 C8 1.388(8)
C7 H7A 0.9500
C8 H8A 0.9500
C9 C10 1.342(9)
C9 C11 1.443(9)
C10 H10A 0.9500
C10 H10B 0.9500
C11 C12 1.210(8)
C12 C13 1.436(9)
C13 C18 1.399(8)
C13 C14 1.403(8)
C14 C15 1.387(9)
C14 H14A 0.9500
C15 C16 1.406(8)
C15 H15A 0.9500
C16 C17 1.396(8)
C16 C19 1.486(8)
C17 C18 1.383(8)
C17 H17A 0.9500
C18 H18A 0.9500
C20 H20A 0.9800
C20 H20B 0.9800
C20 H20C 0.9800

loop_
_geom_torsion_atom_site_label_1
_geom_torsion_atom_site_label_2
_geom_torsion_atom_site_label_3
_geom_torsion_atom_site_label_4
_geom_torsion
C1 O1 C2 O2 2.1(9)
C1 O1 C2 C3 -176.0(5)
O2 C2 C3 C8 176.6(7)
O1 C2 C3 C8 -5.3(8)
O2 C2 C3 C4 -4.5(9)
O1 C2 C3 C4 173.7(6)
C8 C3 C4 C5 3.2(9)
C2 C3 C4 C5 -175.8(5)
C3 C4 C5 C6 -2.2(9)
C4 C5 C6 C7 0.3(9)
C4 C5 C6 C9 178.8(5)
C5 C6 C7 C8 0.6(8)
C9 C6 C7 C8 -177.8(5)
C4 C3 C8 C7 -2.3(9)
C2 C3 C8 C7 176.6(5)
C6 C7 C8 C3 0.4(8)
C7 C6 C9 C10 -163.0(6)
C5 C6 C9 C10 18.6(9)
C7 C6 C9 C11 19.3(8)
C5 C6 C9 C11 -159.1(6)
C18 C13 C14 C15 0.6(8)
C12 C13 C14 C15 177.7(6)
C13 C14 C15 C16 0.4(9)
C14 C15 C16 C17 -0.6(9)
C14 C15 C16 C19 178.1(5)
C15 C16 C17 C18 -0.3(9)
C19 C16 C17 C18 -178.8(6)
C16 C17 C18 C13 1.2(9)
C14 C13 C18 C17 -1.4(9)
C12 C13 C18 C17 -178.4(6)
C20 O4 C19 O3 -0.6(9)
C20 O4 C19 C16 177.4(5)
C17 C16 C19 O3 -178.4(7)
C15 C16 C19 O3 3.0(9)
C17 C16 C19 O4 3.6(8)
C15 C16 C19 O4 -175.0(6)
